data_7024784
loop_
_publ_author_name
'Bruce, Michael I.'
'Fox, Mark A.'
'Low, Paul J.'
'Skelton, Brian W.'
'Zaitseva, Natasha N.'

_publ_section_title
;
 Some reactions of an eta3-tetracyanobutadienyl-ruthenium complex.
;
_journal_issue 15
_journal_name_full 'Dalton transactions (Cambridge, England : 2003)'
_journal_page_first 3759
_journal_page_last 3770
_journal_paper_doi 10.1039/b921324d
_journal_volume 39
_journal_year 2010
_chemical_formula_moiety 'C78 H60 N7 P3 Ru2'
_chemical_formula_sum 'C78 H60 N7 P3 Ru2'
_chemical_formula_weight 1390.38
_chemical_name_systematic
;
?
;
_space_group_IT_number 2
_symmetry_cell_setting triclinic
_symmetry_space_group_name_Hall '-P 1'
_symmetry_space_group_name_H-M 'P -1'
_atom_sites_solution_hydrogens geom
_atom_sites_solution_primary direct
_atom_sites_solution_secondary difmap
_audit_creation_date 2007-12-12T20:26:48-00:00
_audit_creation_method 'WinGX routine CIF_UPDATE'
_cell_angle_alpha 102.871(3)
_cell_angle_beta 104.493(3)
_cell_angle_gamma 90.705(3)
_cell_formula_units_Z 2
_cell_length_a 12.6767(4)
_cell_length_b 15.6939(5)
_cell_length_c 18.7018(7)
_cell_measurement_reflns_used 20384
_cell_measurement_temperature 100(2)
_cell_measurement_theta_max 34.1438
_cell_measurement_theta_min 2.644
_cell_volume 3502.6(2)
_computing_cell_refinement
;
CrysAlis RED, Oxford Diffraction Ltd.,
Version 1.171.32.5 (release 08-05-2007 CrysAlis171 .NET)
(compiled May 8 2007,13:10:02)
;
_computing_data_collection
;
CrysAlis CCD, Oxford Diffraction Ltd.,
Version 1.171.32.5 (release 08-05-2007 CrysAlis171 .NET)
(compiled May 8 2007,13:10:02)
;
_computing_data_reduction
;
CrysAlis RED, Oxford Diffraction Ltd.,
Version 1.171.32.5 (release 08-05-2007 CrysAlis171 .NET)
(compiled May 8 2007,13:10:02)
;
_computing_structure_refinement 'SHELXL-97 (Sheldrick, 1997)'
_diffrn_ambient_temperature 100(2)
_diffrn_detector_area_resol_mean 16.0009
_diffrn_measured_fraction_theta_full 0.993
_diffrn_measured_fraction_theta_max 0.951
_diffrn_measurement_device_type
;
Oxford Diffraction Xcalibur diffractometer
;
_diffrn_measurement_method '\f and \w scans'
_diffrn_orient_matrix_UB_11 0.006687949
_diffrn_orient_matrix_UB_12 0.0050614775
_diffrn_orient_matrix_UB_13 -0.0354019458
_diffrn_orient_matrix_UB_21 -0.0113222149
_diffrn_orient_matrix_UB_22 0.044628513
_diffrn_orient_matrix_UB_23 0.0092514327
_diffrn_orient_matrix_UB_31 0.0564099088
_diffrn_orient_matrix_UB_32 0.0118486772
_diffrn_orient_matrix_UB_33 0.0168164838
_diffrn_radiation_monochromator graphite
_diffrn_radiation_type MoK\a
_diffrn_radiation_wavelength 0.71073
_diffrn_reflns_av_R_equivalents 0.0534
_diffrn_reflns_av_unetI/netI 0.1594
_diffrn_reflns_limit_h_max 19
_diffrn_reflns_limit_h_min -20
_diffrn_reflns_limit_k_max 24
_diffrn_reflns_limit_k_min -24
_diffrn_reflns_limit_l_max 29
_diffrn_reflns_limit_l_min -29
_diffrn_reflns_number 74235
_diffrn_reflns_theta_full 33.25
_diffrn_reflns_theta_max 34.2
_diffrn_reflns_theta_min 2.65
_exptl_absorpt_coefficient_mu 0.547
_exptl_absorpt_correction_T_max 1
_exptl_absorpt_correction_T_min 0.97724
_exptl_absorpt_correction_type multi-scan
_exptl_absorpt_process_details
;
CrysAlis RED, Oxford Diffraction Ltd.,
Version 1.171.32.5 (release 08-05-2007 CrysAlis171 .NET)
(compiled May 8 2007,13:10:02)
Empirical absorption correction using spherical harmonics,
implemented in SCALE3 ABSPACK scaling algorithm.
;
_exptl_crystal_colour dark_red
_exptl_crystal_density_diffrn 1.318
_exptl_crystal_density_method 'not measured'
_exptl_crystal_description fragment
_exptl_crystal_F_000 1420
_exptl_crystal_size_max 0.14
_exptl_crystal_size_mid 0.13
_exptl_crystal_size_min 0.08
_refine_diff_density_max 1.475
_refine_diff_density_min -0.7
_refine_diff_density_rms 0.094
_refine_ls_extinction_method none
_refine_ls_goodness_of_fit_ref 0.849
_refine_ls_hydrogen_treatment constr
_refine_ls_matrix_type full
_refine_ls_number_parameters 811
_refine_ls_number_reflns 27609
_refine_ls_number_restraints 0
_refine_ls_restrained_S_all 0.849
_refine_ls_R_factor_all 0.1045
_refine_ls_R_factor_gt 0.0418
_refine_ls_shift/su_max 0.019
_refine_ls_shift/su_mean 0
_refine_ls_structure_factor_coef Fsqd
_refine_ls_weighting_details 'calc w=1/[\s^2^(Fo^2^)+(0.0303P)^2^+0.0000P] where P=(Fo^2^+2Fc^2^)/3'
_refine_ls_weighting_scheme calc
_refine_ls_wR_factor_gt 0.0723
_refine_ls_wR_factor_ref 0.0821
_reflns_number_gt 14417
_reflns_number_total 27609
_reflns_threshold_expression I>2sigma(I)
_cod_data_source_file b921324d.txt
_cod_data_source_block br1391
_cod_original_sg_symbol_Hall -P_1
_cod_original_sg_symbol_H-M P_-1
_cod_database_code 7024784

loop_
_symmetry_equiv_pos_as_xyz
'x, y, z'
'-x, -y, -z'

loop_
_atom_site_label
_atom_site_type_symbol
_atom_site_fract_x
_atom_site_fract_y
_atom_site_fract_z
_atom_site_U_iso_or_equiv
_atom_site_adp_type
_atom_site_occupancy
_atom_site_symmetry_multiplicity
_atom_site_calc_flag
_atom_site_refinement_flags
Ru1 Ru 0.573919(13) 0.761432(11) 0.227027(10) 0.01660(4) Uani 1 1 d .
Ru2 Ru 0.354738(13) 0.441179(11) 0.288820(9) 0.01522(4) Uani 1 1 d .
C1 C 0.37391(17) 0.95411(13) 0.21685(12) 0.0221(5) Uani 1 1 d .
C11 C 0.35748(18) 1.04475(16) 0.21554(13) 0.0279(5) Uani 1 1 d .
N11 N 0.34151(17) 1.11577(14) 0.21408(13) 0.0416(6) Uani 1 1 d .
C12 C 0.29324(19) 0.89187(15) 0.16030(14) 0.0286(6) Uani 1 1 d .
N12 N 0.22926(18) 0.84543(14) 0.11358(13) 0.0448(6) Uani 1 1 d .
C2 C 0.45608(16) 0.92859(13) 0.26862(12) 0.0173(4) Uani 1 1 d .
C21 C 0.54022(17) 0.99382(13) 0.32359(13) 0.0215(5) Uani 1 1 d .
C22 C 0.59133(18) 1.05835(14) 0.30080(14) 0.0278(5) Uani 1 1 d .
H22 H 0.573 1.061 0.2489 0.033 Uiso 1 1 calc R
C23 C 0.66896(19) 1.11872(16) 0.35401(16) 0.0395(7) Uani 1 1 d .
H23 H 0.704 1.1625 0.3384 0.047 Uiso 1 1 calc R
C24 C 0.6956(2) 1.11555(16) 0.42961(16) 0.0420(7) Uani 1 1 d .
H24 H 0.7486 1.1573 0.4658 0.05 Uiso 1 1 calc R
C25 C 0.6454(2) 1.05197(15) 0.45261(14) 0.0346(6) Uani 1 1 d .
H25 H 0.6635 1.0501 0.5047 0.042 Uiso 1 1 calc R
C26 C 0.56846(17) 0.99058(14) 0.39974(13) 0.0240(5) Uani 1 1 d .
H26 H 0.5349 0.9462 0.4156 0.029 Uiso 1 1 calc R
C3 C 0.46318(15) 0.83620(13) 0.27075(11) 0.0165(4) Uani 1 1 d .
C4 C 0.38518(16) 0.79534(13) 0.29282(11) 0.0171(4) Uani 1 1 d .
C41 C 0.30294(17) 0.83864(14) 0.32463(12) 0.0202(5) Uani 1 1 d .
N41 N 0.24088(16) 0.87717(13) 0.35101(12) 0.0336(5) Uani 1 1 d .
C51 C 0.39433(15) 0.70166(13) 0.28281(11) 0.0164(4) Uani 1 1 d .
N52 N 0.47538(13) 0.67009(11) 0.25223(9) 0.0166(4) Uani 1 1 d .
N53 N 0.47395(13) 0.58405(11) 0.24998(9) 0.0170(4) Uani 1 1 d .
N54 N 0.39309(13) 0.56719(11) 0.27954(9) 0.0168(4) Uani 1 1 d .
N55 N 0.34171(13) 0.63946(11) 0.30133(9) 0.0156(4) Uani 1 1 d .
P1 P 0.69792(4) 0.76029(4) 0.34090(3) 0.01708(12) Uani 1 1 d .
C111 C 0.82743(16) 0.82484(14) 0.36021(12) 0.0189(4) Uani 1 1 d .
C112 C 0.82368(18) 0.91058(15) 0.35217(14) 0.0273(5) Uani 1 1 d .
H112 H 0.7554 0.9324 0.3328 0.033 Uiso 1 1 calc R
C113 C 0.91904(19) 0.96478(16) 0.37220(15) 0.0354(6) Uani 1 1 d .
H113 H 0.9159 1.0237 0.3674 0.042 Uiso 1 1 calc R
C114 C 1.01793(19) 0.93269(17) 0.39907(15) 0.0365(6) Uani 1 1 d .
H114 H 1.0833 0.9695 0.4123 0.044 Uiso 1 1 calc R
C115 C 1.02278(19) 0.84775(17) 0.40695(14) 0.0343(6) Uani 1 1 d .
H115 H 1.0914 0.8261 0.4255 0.041 Uiso 1 1 calc R
C116 C 0.92814(17) 0.79368(15) 0.38795(13) 0.0251(5) Uani 1 1 d .
H116 H 0.9319 0.7351 0.3938 0.03 Uiso 1 1 calc R
C121 C 0.66383(16) 0.79458(14) 0.43242(12) 0.0191(4) Uani 1 1 d .
C122 C 0.72548(18) 0.85964(14) 0.49233(13) 0.0243(5) Uani 1 1 d .
H122 H 0.7884 0.8881 0.4866 0.029 Uiso 1 1 calc R
C123 C 0.6959(2) 0.88335(15) 0.56032(13) 0.0287(5) Uani 1 1 d .
H123 H 0.7389 0.9277 0.6007 0.034 Uiso 1 1 calc R
C124 C 0.6043(2) 0.84289(15) 0.56965(13) 0.0303(6) Uani 1 1 d .
H124 H 0.5835 0.8598 0.6159 0.036 Uiso 1 1 calc R
C125 C 0.54382(18) 0.77789(16) 0.51115(13) 0.0272(5) Uani 1 1 d .
H125 H 0.4814 0.7492 0.5174 0.033 Uiso 1 1 calc R
C126 C 0.57285(17) 0.75379(14) 0.44320(13) 0.0229(5) Uani 1 1 d .
H126 H 0.5301 0.7088 0.4034 0.028 Uiso 1 1 calc R
C131 C 0.74250(16) 0.64970(13) 0.34527(12) 0.0180(4) Uani 1 1 d .
C132 C 0.74958(17) 0.61431(14) 0.40800(13) 0.0245(5) Uani 1 1 d .
H132 H 0.7326 0.6482 0.452 0.029 Uiso 1 1 calc R
C133 C 0.78130(18) 0.52962(15) 0.40672(14) 0.0280(5) Uani 1 1 d .
H133 H 0.7849 0.5057 0.4496 0.034 Uiso 1 1 calc R
C134 C 0.80747(17) 0.48026(14) 0.34403(13) 0.0250(5) Uani 1 1 d .
H134 H 0.8281 0.4221 0.3433 0.03 Uiso 1 1 calc R
C135 C 0.80382(18) 0.51522(15) 0.28221(13) 0.0293(5) Uani 1 1 d .
H135 H 0.8244 0.482 0.2394 0.035 Uiso 1 1 calc R
C136 C 0.76994(19) 0.59925(16) 0.28264(13) 0.0308(6) Uani 1 1 d .
H136 H 0.7655 0.6224 0.2393 0.037 Uiso 1 1 calc R
P2 P 0.18245(4) 0.47706(4) 0.30531(3) 0.01754(12) Uani 1 1 d .
C211 C 0.18348(16) 0.54852(13) 0.39847(11) 0.0175(4) Uani 1 1 d .
C212 C 0.08538(17) 0.55882(14) 0.41976(12) 0.0229(5) Uani 1 1 d .
H212 H 0.0208 0.5258 0.3878 0.027 Uiso 1 1 calc R
C213 C 0.08089(18) 0.61624(14) 0.48661(12) 0.0229(5) Uani 1 1 d .
H213 H 0.0134 0.6232 0.5 0.027 Uiso 1 1 calc R
C214 C 0.17496(18) 0.66342(13) 0.53391(12) 0.0218(5) Uani 1 1 d .
H214 H 0.172 0.7032 0.5797 0.026 Uiso 1 1 calc R
C215 C 0.27312(18) 0.65303(13) 0.51493(12) 0.0214(5) Uani 1 1 d .
H215 H 0.3378 0.6847 0.5481 0.026 Uiso 1 1 calc R
C216 C 0.27755(17) 0.59621(13) 0.44715(11) 0.0183(4) Uani 1 1 d .
H216 H 0.3452 0.5899 0.434 0.022 Uiso 1 1 calc R
C221 C 0.09618(17) 0.38316(14) 0.30972(13) 0.0228(5) Uani 1 1 d .
C222 C 0.00165(18) 0.34510(14) 0.25538(14) 0.0274(5) Uani 1 1 d .
H222 H -0.025 0.3692 0.2125 0.033 Uiso 1 1 calc R
C223 C -0.0548(2) 0.27207(17) 0.26282(16) 0.0390(7) Uani 1 1 d .
H223 H -0.1192 0.2471 0.2248 0.047 Uiso 1 1 calc R
C224 C -0.0189(2) 0.23577(16) 0.32396(16) 0.0371(6) Uani 1 1 d .
H224 H -0.0573 0.1855 0.3281 0.044 Uiso 1 1 calc R
C225 C 0.0746(2) 0.27349(16) 0.37990(15) 0.0343(6) Uani 1 1 d .
H225 H 0.1003 0.2495 0.4229 0.041 Uiso 1 1 calc R
C226 C 0.13003(18) 0.34645(15) 0.37241(13) 0.0279(5) Uani 1 1 d .
H226 H 0.1931 0.3723 0.4113 0.034 Uiso 1 1 calc R
C231 C 0.08968(16) 0.53591(14) 0.24368(12) 0.0206(5) Uani 1 1 d .
C232 C 0.07908(17) 0.62522(15) 0.26845(12) 0.0221(5) Uani 1 1 d .
H232 H 0.118 0.6552 0.3183 0.027 Uiso 1 1 calc R
C233 C 0.01277(18) 0.67092(16) 0.22156(13) 0.0275(5) Uani 1 1 d .
H233 H 0.0071 0.7319 0.2392 0.033 Uiso 1 1 calc R
C234 C -0.04518(18) 0.62827(17) 0.14923(13) 0.0310(6) Uani 1 1 d .
H234 H -0.0929 0.6593 0.1179 0.037 Uiso 1 1 calc R
C235 C -0.03372(18) 0.54022(17) 0.12233(13) 0.0294(6) Uani 1 1 d .
H235 H -0.0726 0.511 0.0722 0.035 Uiso 1 1 calc R
C236 C 0.03429(17) 0.49476(15) 0.16838(12) 0.0246(5) Uani 1 1 d .
H236 H 0.0438 0.4349 0.1489 0.029 Uiso 1 1 calc R
P3 P 0.31131(4) 0.39700(4) 0.15719(3) 0.01709(12) Uani 1 1 d .
C311 C 0.42125(17) 0.33447(14) 0.12715(11) 0.0200(5) Uani 1 1 d .
C312 C 0.40705(19) 0.24648(15) 0.09073(13) 0.0269(5) Uani 1 1 d .
H312 H 0.3366 0.2167 0.0769 0.032 Uiso 1 1 calc R
C313 C 0.4948(2) 0.20128(17) 0.07420(14) 0.0349(6) Uani 1 1 d .
H313 H 0.4841 0.1411 0.0486 0.042 Uiso 1 1 calc R
C314 C 0.5976(2) 0.24385(17) 0.09493(14) 0.0354(6) Uani 1 1 d .
H314 H 0.6577 0.2127 0.0842 0.042 Uiso 1 1 calc R
C315 C 0.6130(2) 0.33176(17) 0.13125(14) 0.0315(6) Uani 1 1 d .
H315 H 0.6836 0.3611 0.1449 0.038 Uiso 1 1 calc R
C316 C 0.52564(18) 0.37724(15) 0.14786(12) 0.0247(5) Uani 1 1 d .
H316 H 0.5367 0.4375 0.1733 0.03 Uiso 1 1 calc R
C321 C 0.19023(16) 0.32073(13) 0.11009(12) 0.0199(5) Uani 1 1 d .
C322 C 0.16822(17) 0.25671(14) 0.14595(13) 0.0236(5) Uani 1 1 d .
H322 H 0.214 0.2544 0.1941 0.028 Uiso 1 1 calc R
C323 C 0.07932(19) 0.19588(15) 0.11156(14) 0.0302(6) Uani 1 1 d .
H323 H 0.0662 0.1507 0.1353 0.036 Uiso 1 1 calc R
C324 C 0.01038(19) 0.20094(16) 0.04323(14) 0.0341(6) Uani 1 1 d .
H324 H -0.0515 0.1602 0.0207 0.041 Uiso 1 1 calc R
C325 C 0.03057(19) 0.26491(16) 0.00723(14) 0.0338(6) Uani 1 1 d .
H325 H -0.0171 0.2681 -0.0401 0.041 Uiso 1 1 calc R
C326 C 0.12057(19) 0.32442(15) 0.04030(13) 0.0287(5) Uani 1 1 d .
H326 H 0.1349 0.368 0.0153 0.034 Uiso 1 1 calc R
C331 C 0.29773(17) 0.47862(13) 0.09954(12) 0.0193(4) Uani 1 1 d .
C332 C 0.33353(19) 0.46491(15) 0.03320(12) 0.0264(5) Uani 1 1 d .
H332 H 0.3668 0.4125 0.0177 0.032 Uiso 1 1 calc R
C333 C 0.3211(2) 0.52694(15) -0.01034(13) 0.0297(5) Uani 1 1 d .
H333 H 0.346 0.5168 -0.0552 0.036 Uiso 1 1 calc R
C334 C 0.27244(18) 0.60351(15) 0.01159(13) 0.0272(5) Uani 1 1 d .
H334 H 0.2638 0.646 -0.0182 0.033 Uiso 1 1 calc R
C335 C 0.23672(17) 0.61775(14) 0.07664(13) 0.0237(5) Uani 1 1 d .
H335 H 0.2032 0.6702 0.0917 0.028 Uiso 1 1 calc R
C336 C 0.24938(16) 0.55627(14) 0.12016(12) 0.0205(5) Uani 1 1 d .
H336 H 0.2246 0.5672 0.1651 0.025 Uiso 1 1 calc R
C101 C 0.5323(3) 0.8025(3) 0.11939(18) 0.0620(11) Uani 1 1 d .
H101 H 0.4689 0.8326 0.1045 0.074 Uiso 1 1 calc R
C102 C 0.6364(4) 0.84109(19) 0.16310(18) 0.0595(10) Uani 1 1 d .
H102 H 0.6558 0.902 0.1832 0.071 Uiso 1 1 calc R
C103 C 0.7036(2) 0.7758(2) 0.17118(15) 0.0465(8) Uani 1 1 d .
H103 H 0.7784 0.7836 0.1985 0.056 Uiso 1 1 calc R
C104 C 0.6477(2) 0.69646(18) 0.13418(13) 0.0369(6) Uani 1 1 d .
H104 H 0.6768 0.6407 0.1308 0.044 Uiso 1 1 calc R
C105 C 0.5399(2) 0.7127(2) 0.10242(13) 0.0419(7) Uani 1 1 d .
H105 H 0.4823 0.6698 0.0742 0.05 Uiso 1 1 calc R
C201 C 0.49450(17) 0.45130(14) 0.38988(12) 0.0222(5) Uani 1 1 d .
H201 H 0.5306 0.5058 0.4199 0.027 Uiso 1 1 calc R
C202 C 0.40518(17) 0.40859(14) 0.40217(11) 0.0210(5) Uani 1 1 d .
H202 H 0.3709 0.4287 0.4419 0.025 Uiso 1 1 calc R
C203 C 0.37477(18) 0.32920(14) 0.34418(12) 0.0219(5) Uani 1 1 d .
H203 H 0.3159 0.2878 0.3379 0.026 Uiso 1 1 calc R
C204 C 0.44834(18) 0.32400(14) 0.29824(12) 0.0230(5) Uani 1 1 d .
H204 H 0.4484 0.2773 0.2561 0.028 Uiso 1 1 calc R
C205 C 0.52238(16) 0.39968(14) 0.32501(12) 0.0204(5) Uani 1 1 d .
H205 H 0.5794 0.4133 0.3038 0.024 Uiso 1 1 calc R

loop_
_atom_site_aniso_label
_atom_site_aniso_U_11
_atom_site_aniso_U_22
_atom_site_aniso_U_33
_atom_site_aniso_U_23
_atom_site_aniso_U_13
_atom_site_aniso_U_12
Ru1 0.01692(9) 0.01666(9) 0.01587(9) 0.00321(7) 0.00417(7) 0.00008(7)
Ru2 0.01585(8) 0.01459(9) 0.01332(9) 0.00261(6) 0.00097(7) -0.00028(6)
C1 0.0222(11) 0.0153(11) 0.0252(12) 0.0036(9) 0.0010(9) 0.0016(9)
C11 0.0262(12) 0.0277(14) 0.0220(12) 0.0050(10) -0.0071(10) -0.0004(10)
N11 0.0438(13) 0.0226(12) 0.0463(14) 0.0087(10) -0.0111(11) 0.0031(10)
C12 0.0298(13) 0.0199(12) 0.0323(14) 0.0100(10) -0.0026(11) 0.0071(10)
N12 0.0433(13) 0.0281(12) 0.0457(14) 0.0079(10) -0.0194(11) 0.0003(10)
C2 0.0175(10) 0.0163(11) 0.0176(11) 0.0009(8) 0.0062(8) 0.0014(8)
C21 0.0189(10) 0.0133(11) 0.0271(12) 0.0009(9) 0.0001(9) 0.0026(8)
C22 0.0244(12) 0.0209(12) 0.0343(14) 0.0062(10) 0.0011(10) 0.0018(10)
C23 0.0287(13) 0.0241(14) 0.0567(19) 0.0066(12) -0.0024(13) -0.0048(11)
C24 0.0315(14) 0.0222(13) 0.0499(18) -0.0052(12) -0.0183(13) 0.0007(11)
C25 0.0401(14) 0.0226(13) 0.0267(14) -0.0013(10) -0.0118(11) 0.0075(11)
C26 0.0250(12) 0.0158(11) 0.0282(13) 0.0037(9) 0.0025(10) 0.0084(9)
C3 0.0139(10) 0.0160(11) 0.0149(10) 0.0009(8) -0.0025(8) -0.0003(8)
C4 0.0150(10) 0.0164(11) 0.0162(10) 0.0014(8) -0.0006(8) 0.0032(8)
C41 0.0210(11) 0.0181(11) 0.0197(11) 0.0046(9) 0.0020(9) -0.0033(9)
N41 0.0258(11) 0.0274(12) 0.0466(14) 0.0012(10) 0.0144(10) 0.0031(9)
C51 0.0113(9) 0.0187(11) 0.0159(10) 0.0026(8) -0.0009(8) -0.0008(8)
N52 0.0163(8) 0.0136(9) 0.0193(9) 0.0030(7) 0.0045(7) -0.0001(7)
N53 0.0167(9) 0.0182(10) 0.0150(9) 0.0025(7) 0.0033(7) -0.0011(7)
N54 0.0147(8) 0.0158(9) 0.0170(9) 0.0010(7) 0.0015(7) 0.0006(7)
N55 0.0154(8) 0.0157(9) 0.0154(9) 0.0038(7) 0.0033(7) 0.0001(7)
P1 0.0147(3) 0.0179(3) 0.0183(3) 0.0039(2) 0.0040(2) 0.0012(2)
C111 0.0173(10) 0.0216(11) 0.0175(11) 0.0032(9) 0.0056(9) -0.0030(8)
C112 0.0202(11) 0.0228(13) 0.0388(15) 0.0056(10) 0.0086(10) 0.0015(9)
C113 0.0296(13) 0.0218(13) 0.0544(18) 0.0021(12) 0.0167(13) -0.0055(10)
C114 0.0186(12) 0.0347(15) 0.0509(17) -0.0025(12) 0.0109(12) -0.0081(10)
C115 0.0180(12) 0.0400(16) 0.0395(16) 0.0039(12) 0.0023(11) 0.0013(11)
C116 0.0195(11) 0.0278(13) 0.0267(13) 0.0045(10) 0.0052(10) -0.0001(9)
C121 0.0186(10) 0.0224(11) 0.0190(11) 0.0093(9) 0.0055(9) 0.0048(9)
C122 0.0219(11) 0.0225(12) 0.0269(13) 0.0041(10) 0.0050(10) 0.0022(9)
C123 0.0397(14) 0.0224(12) 0.0218(13) 0.0018(10) 0.0068(11) 0.0050(11)
C124 0.0421(15) 0.0322(14) 0.0214(13) 0.0087(10) 0.0142(11) 0.0143(11)
C125 0.0213(12) 0.0408(15) 0.0268(13) 0.0177(11) 0.0106(10) 0.0095(10)
C126 0.0176(11) 0.0275(13) 0.0226(12) 0.0064(9) 0.0027(9) 0.0038(9)
C131 0.0141(10) 0.0184(11) 0.0195(11) 0.0027(8) 0.0024(8) -0.0002(8)
C132 0.0249(12) 0.0227(12) 0.0260(13) 0.0040(10) 0.0085(10) 0.0032(9)
C133 0.0303(13) 0.0279(13) 0.0297(13) 0.0133(10) 0.0093(11) 0.0038(10)
C134 0.0189(11) 0.0188(12) 0.0332(14) 0.0032(10) 0.0023(10) 0.0011(9)
C135 0.0315(13) 0.0296(14) 0.0240(13) 0.0011(10) 0.0063(10) 0.0094(10)
C136 0.0370(14) 0.0339(14) 0.0238(13) 0.0083(10) 0.0100(11) 0.0134(11)
P2 0.0163(3) 0.0190(3) 0.0150(3) 0.0021(2) 0.0016(2) -0.0014(2)
C211 0.0191(10) 0.0168(11) 0.0165(11) 0.0048(8) 0.0036(8) 0.0029(8)
C212 0.0193(11) 0.0270(13) 0.0193(12) 0.0028(9) 0.0015(9) -0.0004(9)
C213 0.0236(11) 0.0239(12) 0.0248(12) 0.0077(9) 0.0109(10) 0.0077(9)
C214 0.0310(12) 0.0151(11) 0.0191(11) 0.0003(8) 0.0090(10) 0.0019(9)
C215 0.0258(12) 0.0152(11) 0.0206(12) 0.0021(9) 0.0035(9) -0.0026(9)
C216 0.0213(11) 0.0176(11) 0.0162(11) 0.0047(8) 0.0047(9) -0.0001(8)
C221 0.0193(11) 0.0201(12) 0.0272(13) -0.0007(9) 0.0085(10) 0.0010(9)
C222 0.0261(12) 0.0237(13) 0.0304(14) 0.0033(10) 0.0066(10) -0.0033(10)
C223 0.0294(14) 0.0331(15) 0.0471(18) -0.0024(13) 0.0076(13) -0.0118(11)
C224 0.0392(15) 0.0212(13) 0.0553(18) 0.0030(12) 0.0261(14) -0.0055(11)
C225 0.0389(15) 0.0307(14) 0.0420(16) 0.0137(12) 0.0214(13) 0.0054(12)
C226 0.0256(12) 0.0310(14) 0.0278(13) 0.0079(10) 0.0076(10) -0.0056(10)
C231 0.0130(10) 0.0272(12) 0.0215(12) 0.0060(9) 0.0040(9) 0.0014(9)
C232 0.0212(11) 0.0286(13) 0.0176(11) 0.0072(9) 0.0054(9) 0.0005(9)
C233 0.0293(13) 0.0295(13) 0.0240(13) 0.0056(10) 0.0081(10) 0.0070(10)
C234 0.0267(12) 0.0443(16) 0.0252(13) 0.0160(11) 0.0050(10) 0.0128(11)
C235 0.0232(12) 0.0454(16) 0.0149(11) 0.0042(10) -0.0008(9) -0.0001(11)
C236 0.0210(11) 0.0290(13) 0.0198(12) 0.0017(10) 0.0018(9) -0.0019(9)
P3 0.0204(3) 0.0161(3) 0.0133(3) 0.0028(2) 0.0021(2) 0.0007(2)
C311 0.0248(11) 0.0231(12) 0.0114(10) 0.0045(8) 0.0027(9) 0.0030(9)
C312 0.0319(13) 0.0242(13) 0.0251(13) 0.0042(10) 0.0095(10) 0.0023(10)
C313 0.0470(16) 0.0298(14) 0.0312(15) 0.0036(11) 0.0186(13) 0.0122(12)
C314 0.0373(15) 0.0438(16) 0.0332(15) 0.0132(12) 0.0193(12) 0.0186(12)
C315 0.0285(13) 0.0400(16) 0.0300(14) 0.0107(11) 0.0126(11) 0.0030(11)
C316 0.0288(12) 0.0270(13) 0.0200(12) 0.0066(9) 0.0085(10) 0.0032(10)
C321 0.0214(11) 0.0190(11) 0.0164(11) 0.0000(8) 0.0030(9) 0.0022(9)
C322 0.0262(12) 0.0205(12) 0.0199(12) 0.0024(9) 0.0005(9) 0.0002(9)
C323 0.0362(14) 0.0220(13) 0.0313(14) 0.0077(10) 0.0058(11) -0.0052(10)
C324 0.0257(13) 0.0330(14) 0.0341(15) 0.0000(11) -0.0018(11) -0.0095(10)
C325 0.0311(13) 0.0370(15) 0.0246(13) 0.0067(11) -0.0078(11) -0.0034(11)
C326 0.0329(13) 0.0276(13) 0.0213(12) 0.0065(10) -0.0009(10) -0.0033(10)
C331 0.0219(11) 0.0188(11) 0.0147(11) 0.0034(8) 0.0005(9) -0.0010(9)
C332 0.0348(13) 0.0255(13) 0.0167(11) 0.0017(9) 0.0054(10) 0.0035(10)
C333 0.0434(15) 0.0313(14) 0.0172(12) 0.0092(10) 0.0097(11) 0.0023(11)
C334 0.0349(13) 0.0264(13) 0.0187(12) 0.0099(10) 0.0003(10) -0.0028(10)
C335 0.0216(11) 0.0197(12) 0.0257(12) 0.0036(9) 0.0000(10) -0.0004(9)
C336 0.0188(10) 0.0215(12) 0.0199(11) 0.0057(9) 0.0021(9) -0.0015(9)
C101 0.079(2) 0.102(3) 0.0396(18) 0.0517(19) 0.0427(18) 0.069(2)
C102 0.126(3) 0.0295(16) 0.0414(18) 0.0071(13) 0.056(2) -0.0087(19)
C103 0.0345(15) 0.078(2) 0.0229(14) -0.0014(14) 0.0128(12) -0.0175(15)
C104 0.0569(18) 0.0412(16) 0.0182(12) 0.0083(11) 0.0181(12) 0.0217(13)
C105 0.0396(15) 0.070(2) 0.0092(11) -0.0013(12) 0.0051(11) -0.0250(14)
C201 0.0241(11) 0.0232(12) 0.0125(11) 0.0040(9) -0.0072(9) 0.0014(9)
C202 0.0258(12) 0.0267(12) 0.0092(10) 0.0058(9) 0.0006(9) 0.0055(9)
C203 0.0274(12) 0.0203(11) 0.0185(11) 0.0094(9) 0.0027(9) -0.0003(9)
C204 0.0304(12) 0.0187(11) 0.0187(11) 0.0058(9) 0.0024(10) 0.0082(9)
C205 0.0142(10) 0.0293(13) 0.0186(11) 0.0096(9) 0.0021(9) 0.0064(9)

loop_
_atom_type_symbol
_atom_type_description
_atom_type_scat_dispersion_real
_atom_type_scat_dispersion_imag
_atom_type_scat_source
C C 0.0033 0.0016 'International Tables Vol C Tables 4.2.6.8 and 6.1.1.4'
H H 0 0 'International Tables Vol C Tables 4.2.6.8 and 6.1.1.4'
N N 0.0061 0.0033 'International Tables Vol C Tables 4.2.6.8 and 6.1.1.4'
P P 0.1023 0.0942 'International Tables Vol C Tables 4.2.6.8 and 6.1.1.4'
Ru Ru -1.2594 0.8363 'International Tables Vol C Tables 4.2.6.8 and 6.1.1.4'

loop_
_geom_angle_atom_site_label_1
_geom_angle_atom_site_label_2
_geom_angle_atom_site_label_3
_geom_angle
C3 Ru1 N52 76.41(7)
C3 Ru1 C102 104.41(11)
N52 Ru1 C102 160.31(11)
C3 Ru1 C103 138.98(11)
N52 Ru1 C103 144.01(10)
C102 Ru1 C103 36.03(12)
C3 Ru1 C101 94.07(9)
N52 Ru1 C101 122.86(12)
C102 Ru1 C101 37.76(12)
C103 Ru1 C101 61.24(12)
C3 Ru1 C105 118.81(10)
N52 Ru1 C105 100.25(8)
C102 Ru1 C105 61.72(11)
C103 Ru1 C105 60.93(9)
C101 Ru1 C105 36.64(11)
C3 Ru1 C104 154.31(9)
N52 Ru1 C104 110.34(9)
C102 Ru1 C104 60.73(11)
C103 Ru1 C104 36.11(10)
C101 Ru1 C104 61.09(10)
C105 Ru1 C104 36.67(10)
C3 Ru1 P1 97.71(6)
N52 Ru1 P1 86.98(5)
C102 Ru1 P1 112.14(11)
C103 Ru1 P1 92.55(8)
C101 Ru1 P1 149.84(11)
C105 Ru1 P1 143.47(8)
C104 Ru1 P1 107.23(7)
N54 Ru2 C205 99.13(7)
N54 Ru2 C204 134.27(7)
C205 Ru2 C204 37.35(8)
N54 Ru2 C203 154.31(7)
C205 Ru2 C203 62.68(8)
C204 Ru2 C203 37.07(8)
N54 Ru2 C201 92.18(7)
C205 Ru2 C201 37.56(8)
C204 Ru2 C201 61.99(8)
C203 Ru2 C201 62.25(8)
N54 Ru2 C202 119.13(7)
C205 Ru2 C202 62.34(8)
C204 Ru2 C202 61.95(8)
C203 Ru2 C202 37.59(7)
C201 Ru2 C202 36.72(8)
N54 Ru2 P3 88.35(5)
C205 Ru2 P3 103.72(6)
C204 Ru2 P3 90.45(6)
C203 Ru2 P3 112.67(6)
C201 Ru2 P3 140.77(6)
C202 Ru2 P3 149.85(6)
N54 Ru2 P2 92.33(5)
C205 Ru2 P2 154.19(6)
C204 Ru2 P2 132.77(6)
C203 Ru2 P2 98.17(6)
C201 Ru2 P2 119.53(6)
C202 Ru2 P2 91.87(6)
P3 Ru2 P2 99.63(2)
C2 C1 C11 123.30(19)
C2 C1 C12 122.16(19)
C11 C1 C12 114.50(19)
N11 C11 C1 178.1(2)
N12 C12 C1 176.8(3)
C1 C2 C3 120.62(18)
C1 C2 C21 120.71(19)
C3 C2 C21 118.67(18)
C26 C21 C22 119.3(2)
C26 C21 C2 119.1(2)
C22 C21 C2 121.5(2)
C23 C22 C21 119.9(2)
C23 C22 H22 120.1
C21 C22 H22 120.1
C24 C23 C22 120.4(3)
C24 C23 H23 119.8
C22 C23 H23 119.8
C25 C24 C23 120.1(2)
C25 C24 H24 119.9
C23 C24 H24 119.9
C24 C25 C26 120.0(2)
C24 C25 H25 120
C26 C25 H25 120
C25 C26 C21 120.3(2)
C25 C26 H26 119.9
C21 C26 H26 119.9
C4 C3 C2 119.38(18)
C4 C3 Ru1 118.40(15)
C2 C3 Ru1 121.62(15)
C3 C4 C41 124.86(19)
C3 C4 C51 113.33(18)
C41 C4 C51 121.80(19)
N41 C41 C4 176.3(2)
N55 C51 N52 111.73(18)
N55 C51 C4 132.96(19)
N52 C51 C4 115.21(18)
N53 N52 C51 106.85(16)
N53 N52 Ru1 136.40(13)
C51 N52 Ru1 116.63(13)
N54 N53 N52 105.99(15)
N53 N54 N55 112.40(16)
N53 N54 Ru2 121.69(12)
N55 N54 Ru2 125.92(13)
C51 N55 N54 103.03(16)
C111 P1 C121 101.07(9)
C111 P1 C131 102.59(9)
C121 P1 C131 100.76(10)
C111 P1 Ru1 115.40(7)
C121 P1 Ru1 122.06(7)
C131 P1 Ru1 112.28(7)
C112 C111 C116 119.01(19)
C112 C111 P1 118.10(16)
C116 C111 P1 122.70(17)
C111 C112 C113 120.5(2)
C111 C112 H112 119.8
C113 C112 H112 119.8
C114 C113 C112 119.7(2)
C114 C113 H113 120.1
C112 C113 H113 120.1
C115 C114 C113 120.4(2)
C115 C114 H114 119.8
C113 C114 H114 119.8
C114 C115 C116 120.3(2)
C114 C115 H115 119.9
C116 C115 H115 119.9
C115 C116 C111 120.2(2)
C115 C116 H116 119.9
C111 C116 H116 119.9
C126 C121 C122 118.0(2)
C126 C121 P1 119.01(16)
C122 C121 P1 122.98(17)
C123 C122 C121 120.7(2)
C123 C122 H122 119.7
C121 C122 H122 119.7
C124 C123 C122 120.5(2)
C124 C123 H123 119.8
C122 C123 H123 119.8
C125 C124 C123 119.2(2)
C125 C124 H124 120.4
C123 C124 H124 120.4
C124 C125 C126 120.7(2)
C124 C125 H125 119.7
C126 C125 H125 119.7
C125 C126 C121 120.9(2)
C125 C126 H126 119.5
C121 C126 H126 119.5
C136 C131 C132 118.3(2)
C136 C131 P1 118.23(17)
C132 C131 P1 123.42(16)
C133 C132 C131 120.4(2)
C133 C132 H132 119.8
C131 C132 H132 119.8
C134 C133 C132 120.6(2)
C134 C133 H133 119.7
C132 C133 H133 119.7
C133 C134 C135 119.8(2)
C133 C134 H134 120.1
C135 C134 H134 120.1
C134 C135 C136 119.8(2)
C134 C135 H135 120.1
C136 C135 H135 120.1
C131 C136 C135 121.1(2)
C131 C136 H136 119.5
C135 C136 H136 119.5
C231 P2 C211 98.89(9)
C231 P2 C221 104.70(10)
C211 P2 C221 98.06(10)
C231 P2 Ru2 122.42(7)
C211 P2 Ru2 115.00(7)
C221 P2 Ru2 114.14(7)
C216 C211 C212 118.34(18)
C216 C211 P2 122.52(16)
C212 C211 P2 119.07(15)
C213 C212 C211 121.06(19)
C213 C212 H212 119.5
C211 C212 H212 119.5
C214 C213 C212 119.7(2)
C214 C213 H213 120.1
C212 C213 H213 120.1
C215 C214 C213 120.28(19)
C215 C214 H214 119.9
C213 C214 H214 119.9
C214 C215 C216 120.08(19)
C214 C215 H215 120
C216 C215 H215 120
C215 C216 C211 120.48(19)
C215 C216 H216 119.8
C211 C216 H216 119.8
C222 C221 C226 117.0(2)
C222 C221 P2 125.69(19)
C226 C221 P2 117.26(16)
C221 C222 C223 121.0(2)
C221 C222 H222 119.5
C223 C222 H222 119.5
C224 C223 C222 121.1(2)
C224 C223 H223 119.5
C222 C223 H223 119.5
C223 C224 C225 119.1(2)
C223 C224 H224 120.4
C225 C224 H224 120.4
C226 C225 C224 119.5(2)
C226 C225 H225 120.2
C224 C225 H225 120.2
C225 C226 C221 122.2(2)
C225 C226 H226 118.9
C221 C226 H226 118.9
C232 C231 C236 117.7(2)
C232 C231 P2 120.51(16)
C236 C231 P2 121.61(17)
C233 C232 C231 121.1(2)
C233 C232 H232 119.5
C231 C232 H232 119.5
C234 C233 C232 120.3(2)
C234 C233 H233 119.9
C232 C233 H233 119.9
C233 C234 C235 119.9(2)
C233 C234 H234 120
C235 C234 H234 120
C236 C235 C234 120.0(2)
C236 C235 H235 120
C234 C235 H235 120
C235 C236 C231 121.0(2)
C235 C236 H236 119.5
C231 C236 H236 119.5
C331 P3 C321 103.50(10)
C331 P3 C311 100.89(10)
C321 P3 C311 102.25(9)
C331 P3 Ru2 120.31(7)
C321 P3 Ru2 117.39(7)
C311 P3 Ru2 109.89(7)
C312 C311 C316 119.1(2)
C312 C311 P3 123.23(17)
C316 C311 P3 117.51(16)
C311 C312 C313 120.6(2)
C311 C312 H312 119.7
C313 C312 H312 119.7
C314 C313 C312 120.0(2)
C314 C313 H313 120
C312 C313 H313 120
C313 C314 C315 120.0(2)
C313 C314 H314 120
C315 C314 H314 120
C314 C315 C316 120.2(2)
C314 C315 H315 119.9
C316 C315 H315 119.9
C315 C316 C311 120.0(2)
C315 C316 H316 120
C311 C316 H316 120
C322 C321 C326 119.13(19)
C322 C321 P3 117.97(16)
C326 C321 P3 122.90(17)
C321 C322 C323 120.1(2)
C321 C322 H322 119.9
C323 C322 H322 119.9
C324 C323 C322 120.2(2)
C324 C323 H323 119.9
C322 C323 H323 119.9
C323 C324 C325 120.3(2)
C323 C324 H324 119.8
C325 C324 H324 119.8
C324 C325 C326 119.8(2)
C324 C325 H325 120.1
C326 C325 H325 120.1
C325 C326 C321 120.4(2)
C325 C326 H326 119.8
C321 C326 H326 119.8
C336 C331 C332 117.7(2)
C336 C331 P3 120.55(16)
C332 C331 P3 121.71(17)
C333 C332 C331 120.9(2)
C333 C332 H332 119.6
C331 C332 H332 119.6
C334 C333 C332 120.0(2)
C334 C333 H333 120
C332 C333 H333 120
C335 C334 C333 119.7(2)
C335 C334 H334 120.2
C333 C334 H334 120.2
C334 C335 C336 120.4(2)
C334 C335 H335 119.8
C336 C335 H335 119.8
C335 C336 C331 121.3(2)
C335 C336 H336 119.3
C331 C336 H336 119.3
C105 C101 C102 107.2(3)
C105 C101 Ru1 72.52(15)
C102 C101 Ru1 70.54(16)
C105 C101 H101 126.4
C102 C101 H101 126.4
Ru1 C101 H101 122.2
C103 C102 C101 107.7(3)
C103 C102 Ru1 72.55(16)
C101 C102 Ru1 71.70(16)
C103 C102 H102 126.2
C101 C102 H102 126.2
Ru1 C102 H102 121.3
C102 C103 C104 109.9(3)
C102 C103 Ru1 71.42(16)
C104 C103 Ru1 73.56(15)
C102 C103 H103 125
C104 C103 H103 125
Ru1 C103 H103 121.6
C103 C104 C105 107.5(2)
C103 C104 Ru1 70.33(14)
C105 C104 Ru1 70.97(14)
C103 C104 H104 126.3
C105 C104 H104 126.3
Ru1 C104 H104 124.1
C101 C105 C104 107.8(2)
C101 C105 Ru1 70.84(15)
C104 C105 Ru1 72.36(14)
C101 C105 H105 126.1
C104 C105 H105 126.1
Ru1 C105 H105 122.4
C202 C201 C205 108.90(19)
C202 C201 Ru2 72.13(11)
C205 C201 Ru2 71.13(11)
C202 C201 H201 125.5
C205 C201 H201 125.5
Ru2 C201 H201 122.8
C201 C202 C203 107.94(19)
C201 C202 Ru2 71.14(12)
C203 C202 Ru2 70.67(12)
C201 C202 H202 126
C203 C202 H202 126
Ru2 C202 H202 123.8
C204 C203 C202 107.28(19)
C204 C203 Ru2 71.47(12)
C202 C203 Ru2 71.73(12)
C204 C203 H203 126.4
C202 C203 H203 126.4
Ru2 C203 H203 122.2
C203 C204 C205 109.17(19)
C203 C204 Ru2 71.47(12)
C205 C204 Ru2 71.28(12)
C203 C204 H204 125.4
C205 C204 H204 125.4
Ru2 C204 H204 123.5
C204 C205 C201 106.69(19)
C204 C205 Ru2 71.37(11)
C201 C205 Ru2 71.31(11)
C204 C205 H205 126.7
C201 C205 H205 126.7
Ru2 C205 H205 122.4

loop_
_geom_bond_atom_site_label_1
_geom_bond_atom_site_label_2
_geom_bond_distance
Ru1 C3 2.050(2)
Ru1 N52 2.0950(17)
Ru1 C102 2.176(3)
Ru1 C103 2.190(2)
Ru1 C101 2.191(3)
Ru1 C105 2.213(2)
Ru1 C104 2.231(2)
Ru1 P1 2.3127(6)
Ru2 N54 2.0854(17)
Ru2 C205 2.216(2)
Ru2 C204 2.217(2)
Ru2 C203 2.217(2)
Ru2 C201 2.218(2)
Ru2 C202 2.231(2)
Ru2 P3 2.3228(6)
Ru2 P2 2.3393(6)
C1 C2 1.364(3)
C1 C11 1.445(3)
C1 C12 1.447(3)
C11 N11 1.140(3)
C12 N12 1.140(3)
C2 C3 1.462(3)
C2 C21 1.483(3)
C21 C26 1.392(3)
C21 C22 1.393(3)
C22 C23 1.387(3)
C22 H22 0.95
C23 C24 1.382(4)
C23 H23 0.95
C24 C25 1.377(4)
C24 H24 0.95
C25 C26 1.388(3)
C25 H25 0.95
C26 H26 0.95
C3 C4 1.366(3)
C4 C41 1.432(3)
C4 C51 1.450(3)
C41 N41 1.141(3)
C51 N55 1.330(3)
C51 N52 1.345(2)
N52 N53 1.341(2)
N53 N54 1.330(2)
N54 N55 1.350(2)
P1 C111 1.831(2)
P1 C121 1.836(2)
P1 C131 1.845(2)
C111 C112 1.387(3)
C111 C116 1.391(3)
C112 C113 1.390(3)
C112 H112 0.95
C113 C114 1.375(3)
C113 H113 0.95
C114 C115 1.374(3)
C114 H114 0.95
C115 C116 1.383(3)
C115 H115 0.95
C116 H116 0.95
C121 C126 1.392(3)
C121 C122 1.393(3)
C122 C123 1.388(3)
C122 H122 0.95
C123 C124 1.383(3)
C123 H123 0.95
C124 C125 1.375(3)
C124 H124 0.95
C125 C126 1.384(3)
C125 H125 0.95
C126 H126 0.95
C131 C136 1.385(3)
C131 C132 1.390(3)
C132 C133 1.390(3)
C132 H132 0.95
C133 C134 1.371(3)
C133 H133 0.95
C134 C135 1.377(3)
C134 H134 0.95
C135 C136 1.391(3)
C135 H135 0.95
C136 H136 0.95
P2 C231 1.840(2)
P2 C211 1.847(2)
P2 C221 1.853(2)
C211 C216 1.394(3)
C211 C212 1.398(3)
C212 C213 1.383(3)
C212 H212 0.95
C213 C214 1.383(3)
C213 H213 0.95
C214 C215 1.379(3)
C214 H214 0.95
C215 C216 1.392(3)
C215 H215 0.95
C216 H216 0.95
C221 C222 1.389(3)
C221 C226 1.395(3)
C222 C223 1.395(3)
C222 H222 0.95
C223 C224 1.369(4)
C223 H223 0.95
C224 C225 1.391(4)
C224 H224 0.95
C225 C226 1.388(3)
C225 H225 0.95
C226 H226 0.95
C231 C232 1.394(3)
C231 C236 1.408(3)
C232 C233 1.384(3)
C232 H232 0.95
C233 C234 1.380(3)
C233 H233 0.95
C234 C235 1.384(3)
C234 H234 0.95
C235 C236 1.382(3)
C235 H235 0.95
C236 H236 0.95
P3 C331 1.833(2)
P3 C321 1.837(2)
P3 C311 1.844(2)
C311 C312 1.384(3)
C311 C316 1.399(3)
C312 C313 1.389(3)
C312 H312 0.95
C313 C314 1.380(3)
C313 H313 0.95
C314 C315 1.383(3)
C314 H314 0.95
C315 C316 1.387(3)
C315 H315 0.95
C316 H316 0.95
C321 C322 1.387(3)
C321 C326 1.395(3)
C322 C323 1.390(3)
C322 H322 0.95
C323 C324 1.375(3)
C323 H323 0.95
C324 C325 1.381(3)
C324 H324 0.95
C325 C326 1.386(3)
C325 H325 0.95
C326 H326 0.95
C331 C336 1.392(3)
C331 C332 1.399(3)
C332 C333 1.388(3)
C332 H332 0.95
C333 C334 1.385(3)
C333 H333 0.95
C334 C335 1.376(3)
C334 H334 0.95
C335 C336 1.381(3)
C335 H335 0.95
C336 H336 0.95
C101 C105 1.385(4)
C101 C102 1.413(5)
C101 H101 0.95
C102 C103 1.351(4)
C102 H102 0.95
C103 C104 1.371(4)
C103 H103 0.95
C104 C105 1.398(4)
C104 H104 0.95
C105 H105 0.95
C201 C202 1.402(3)
C201 C205 1.427(3)
C201 H201 0.95
C202 C203 1.433(3)
C202 H202 0.95
C203 C204 1.409(3)
C203 H203 0.95
C204 C205 1.419(3)
C204 H204 0.95
C205 H205 0.95
